data_7705545
loop_
_publ_author_name
'Pan, Xun'
'Kuang, Xiao-Nan'
'Zhu, Ning'
'Wang, Guo'
'Yang, Yu-Ping'
'Liu, Jian-Ming'
'Li, Zhong-Feng'
'Xin, Xiu-Lan'
'Han, Hong-Liang'
'Jin, Qiong-Hua'
'Ren, Zhi-Gang'
'Zhang, Jiang-Wei'

_publ_section_title
;
 Terahertz time-domain absorption spectra of Cu(I) complexes bearing
 tetraphosphine ligands: the bridge between the C-H\p and \p\p
 interactions and photoluminescence properties.
;
_journal_issue 42
_journal_name_full 'Dalton transactions (Cambridge, England : 2003)'
_journal_page_first 14941
_journal_page_last 14950
_journal_paper_doi 10.1039/d0dt02542a
_journal_volume 49
_journal_year 2020
_chemical_formula_moiety 'C102 H84 Cu2 N6 P4, 2(Cl O4), C4 H10 O, 2(C H4 O)'
_chemical_formula_sum 'C108 H102 Cl2 Cu2 N6 O11 P4'
_chemical_formula_weight 1981.81
_space_group_crystal_system monoclinic
_space_group_IT_number 15
_space_group_name_Hall '-C 2yc'
_space_group_name_H-M_alt 'C 1 2/c 1'
_atom_sites_solution_hydrogens geom
_audit_creation_date 2020-08-22
_audit_creation_method
;
Olex2 1.3
(compiled 2020.07.31 svn.rc2a77460 for OlexSys, GUI svn.r6145)
;
_audit_update_record
;
2020-09-01 deposited with the CCDC.	2020-09-30 downloaded from the CCDC.
;
_cell_angle_alpha 90
_cell_angle_beta 103.673(12)
_cell_angle_gamma 90
_cell_formula_units_Z 4
_cell_length_a 19.806(3)
_cell_length_b 15.506(2)
_cell_length_c 32.903(4)
_cell_measurement_reflns_used 9358
_cell_measurement_temperature 108.30(10)
_cell_measurement_theta_max 25.997
_cell_measurement_theta_min 3.249
_cell_volume 9819(2)
_computing_molecular_graphics 'Olex2 1.3 (Dolomanov et al., 2009)'
_computing_publication_material 'Olex2 1.3 (Dolomanov et al., 2009)'
_computing_structure_refinement 'SHELXL 2018/3 (Sheldrick, 2015)'
_computing_structure_solution 'A short history of SHELX (Sheldrick, 2007)/Bruker'
_diffrn_ambient_temperature 108.30(10)
_diffrn_detector_area_resol_mean 16
_diffrn_measured_fraction_theta_full 0.966
_diffrn_measured_fraction_theta_max 0.968
_diffrn_measurement_device_type 'four-circle diffractometer'
_diffrn_measurement_method 'Xcalibur, Eos, Gemini'
_diffrn_radiation_type MoK\a
_diffrn_radiation_wavelength 0.71073
_diffrn_reflns_av_R_equivalents 0.1058
_diffrn_reflns_av_unetI/netI 0.1680
_diffrn_reflns_Laue_measured_fraction_full 0.966
_diffrn_reflns_Laue_measured_fraction_max 0.968
_diffrn_reflns_limit_h_max 24
_diffrn_reflns_limit_h_min -24
_diffrn_reflns_limit_k_max 19
_diffrn_reflns_limit_k_min -16
_diffrn_reflns_limit_l_max 40
_diffrn_reflns_limit_l_min -40
_diffrn_reflns_number 24080
_diffrn_reflns_point_group_measured_fraction_full 0.966
_diffrn_reflns_point_group_measured_fraction_max 0.968
_diffrn_reflns_theta_full 25.242
_diffrn_reflns_theta_max 25.997
_diffrn_reflns_theta_min 3.249
_exptl_absorpt_coefficient_mu 0.617
_exptl_absorpt_correction_T_max 0.946
_exptl_absorpt_correction_T_min 0.908
_exptl_absorpt_correction_type multi-scan
_exptl_crystal_colour 'clear yellowish yellow'
_exptl_crystal_density_diffrn 1.341
_exptl_crystal_description block
_exptl_crystal_F_000 4128
_exptl_crystal_size_max 0.5
_exptl_crystal_size_mid 0.13
_exptl_crystal_size_min 0.09
_refine_diff_density_max 0.453
_refine_diff_density_min -0.341
_refine_diff_density_rms 0.072
_refine_ls_extinction_method none
_refine_ls_goodness_of_fit_ref 1.009
_refine_ls_hydrogen_treatment constr
_refine_ls_matrix_type full
_refine_ls_number_parameters 601
_refine_ls_number_reflns 9358
_refine_ls_number_restraints 48
_refine_ls_restrained_S_all 1.024
_refine_ls_R_factor_all 0.2606
_refine_ls_R_factor_gt 0.1192
_refine_ls_shift/su_max 0.000
_refine_ls_shift/su_mean 0.000
_refine_ls_structure_factor_coef Fsqd
_refine_ls_weighting_details 'w=1/[\s^2^(Fo^2^)+(0.1149P)^2^+26.3267P] where P=(Fo^2^+2Fc^2^)/3'
_refine_ls_weighting_scheme calc
_refine_ls_wR_factor_gt 0.2432
_refine_ls_wR_factor_ref 0.3237
_reflns_Friedel_coverage 0.000
_reflns_number_gt 3686
_reflns_number_total 9358
_reflns_threshold_expression 'I > 2\s(I)'
_cod_data_source_file d0dt02542a6.cif
_cod_data_source_block exp_5402
_cod_depositor_comments 'Adding full bibliography for 7705544--7705547.cif.'
_cod_original_cell_volume 9818(2)
_cod_database_code 7705545
_shelx_shelxl_version_number 2018/3
_shelx_space_group_comment
;
The symmetry employed for this shelxl refinement is uniquely defined
by the following loop, which should always be used as a source of
symmetry information in preference to the above space-group names.
They are only intended as comments.
;
_shelx_estimated_absorpt_t_max 0.947
_shelx_estimated_absorpt_t_min 0.748
_olex2_refinement_description
;
1. Fixed Uiso
 At 1.2 times of:
  All C(H) groups, All C(H,H) groups
 At 1.5 times of:
  All C(H,H,H) groups, All O(H) groups
2. Restrained distances
 C46-C51
 1.44 with sigma of 0.01
 C54-O6
 1.4 with sigma of 0.02
3. Rigid bond restraints
 C43, C44, C23, C24, C25, C26, Cu1, P1
 with sigma for 1-2 distances of 0.01 and sigma for 1-3 distances of 0.005
4. Uiso/Uaniso restraints and constraints
Uanis(C25) \\sim Ueq, Uanis(C28) \\sim Ueq, Uanis(C29) \\sim Ueq: with sigma of
0.02 and sigma for terminal atoms of 0.04
Uanis(C50) \\sim Ueq, Uanis(C51) \\sim Ueq: with sigma of 0.02 and sigma for
terminal atoms of 0.04
Uanis(O6) \\sim Ueq, Uanis(C54) \\sim Ueq: with sigma of 0.01 and sigma for
terminal atoms of 0.02
5.a Secondary CH2 refined with riding coordinates:
 C31(H31A,H31B), C32(H32A,H32B), C33(H33A,H33B), C52(H52A,H52B)
5.b Me refined with riding coordinates:
 C53(H53A,H53B,H53C)
5.c Aromatic/amide H refined with riding coordinates:
 C20(H20), C10(H10), C9(H9), C1(H1), C2(H2), C24(H24), C42(H42), C45(H45),
 C21(H21), C12(H12), C26(H26), C30(H30), C18(H18), C29(H29), C44(H44), C15(H15),
  C22(H22), C43(H43), C41(H41), C49(H49), C11(H11), C47(H47), C23(H23),
 C51(H51), C50(H50), C14(H14), C28(H28), C17(H17), C27(H27), C48(H48), C16(H16),
  C39(H39), C37(H37), C38(H38), C35(H35), C36(H36)
5.d Tetrahedral OH refined with riding coordinates:
 O6(H6)
5.e Idealised Me refined as rotating group:
 C54(H54A,H54B,H54C)
;
_olex2_submission_special_instructions 'No special instructions were received'

loop_
_space_group_symop_operation_xyz
'x, y, z'
'-x, y, -z+1/2'
'x+1/2, y+1/2, z'
'-x+1/2, y+1/2, -z+1/2'
'-x, -y, -z'
'x, -y, z-1/2'
'-x+1/2, -y+1/2, -z'
'x+1/2, -y+1/2, z-1/2'

loop_
_atom_site_label
_atom_site_type_symbol
_atom_site_fract_x
_atom_site_fract_y
_atom_site_fract_z
_atom_site_U_iso_or_equiv
_atom_site_adp_type
_atom_site_occupancy
_atom_site_site_symmetry_order
_atom_site_calc_flag
_atom_site_refinement_flags_posn
_atom_site_refinement_flags_adp
_atom_site_refinement_flags_occupancy
_atom_site_disorder_assembly
_atom_site_disorder_group
Cu1 Cu 0.32716(6) 0.02865(9) 0.09664(3) 0.0909(6) Uani 1 1 d . U . . .
P1 P 0.28316(13) -0.0947(2) 0.11305(6) 0.0842(10) Uani 1 1 d . U . . .
P2 P 0.31239(16) 0.0172(2) 0.02766(7) 0.1115(14) Uani 1 1 d . . . . .
Cl1 Cl 0.5646(2) 0.7411(4) 0.13731(11) 0.1416(16) Uani 1 1 d . . . . .
N1 N 0.4215(4) 0.0559(6) 0.1365(2) 0.074(2) Uani 1 1 d . . . . .
N2 N 0.3067(5) 0.1526(7) 0.1125(2) 0.091(3) Uani 1 1 d . . . . .
C40 C 0.1899(6) -0.0987(10) 0.1113(3) 0.097(4) Uani 1 1 d . . . . .
C20 C 0.6337(5) 0.0891(8) 0.2589(3) 0.090(3) Uani 1 1 d . . . . .
H20 H 0.610719 0.038476 0.264835 0.108 Uiso 1 1 calc R U . . .
C10 C 0.4757(5) 0.0023(6) 0.1511(2) 0.069(3) Uani 1 1 d . . . . .
H10 H 0.473331 -0.055564 0.141361 0.083 Uiso 1 1 calc R U . . .
N3 N 0.2601(5) -0.1465(7) 0.0317(2) 0.100(3) Uani 1 1 d . . . . .
C9 C 0.5340(4) 0.0297(7) 0.1797(3) 0.067(3) Uani 1 1 d . . . . .
H9 H 0.571068 -0.009779 0.189263 0.080 Uiso 1 1 calc R U . . .
C25 C 0.3753(6) 0.0562(8) 0.0002(3) 0.103(4) Uani 1 1 d . U . . .
C1 C 0.2477(6) 0.1991(9) 0.1002(3) 0.106(4) Uani 1 1 d . . . . .
H1 H 0.207827 0.172595 0.083013 0.127 Uiso 1 1 calc R U . . .
C19 C 0.6044(5) 0.1387(8) 0.2241(4) 0.088(3) Uani 1 1 d . . . . .
C2 C 0.2437(9) 0.2848(11) 0.1122(4) 0.119(5) Uani 1 1 d . . . . .
H2 H 0.201303 0.315668 0.103767 0.143 Uiso 1 1 calc R U . . .
C8 C 0.5401(4) 0.1123(7) 0.1946(3) 0.068(2) Uani 1 1 d . . . . .
C31 C 0.3033(6) -0.0942(9) 0.0102(3) 0.125(6) Uani 1 1 d . . . . .
H31A H 0.282308 -0.095378 -0.020276 0.150 Uiso 1 1 calc R U . . .
H31B H 0.349992 -0.120626 0.014914 0.150 Uiso 1 1 calc R U . . .
C6 C 0.4243(6) 0.1367(8) 0.1514(3) 0.081(3) Uani 1 1 d . . . . .
C46 C 0.2297(6) 0.0671(8) 0.0013(3) 0.107(5) Uani 1 1 d D . . . .
C7 C 0.4822(5) 0.1698(7) 0.1796(3) 0.080(3) Uani 1 1 d . . . . .
C24 C 0.6397(6) 0.2097(9) 0.2161(5) 0.122(5) Uani 1 1 d . U . . .
H24 H 0.621244 0.243712 0.192058 0.146 Uiso 1 1 calc R U . . .
O1 O 0.5903(4) 0.7055(7) 0.1041(3) 0.148(4) Uani 1 1 d . . . . .
C32 C 0.2247(5) -0.2157(8) 0.0062(3) 0.117(5) Uani 1 1 d . . . . .
H32A H 0.195044 -0.191088 -0.019730 0.140 Uiso 1 1 calc R U . . .
H32B H 0.193943 -0.245266 0.021448 0.140 Uiso 1 1 calc R U . . .
C42 C 0.0832(7) -0.0278(13) 0.1123(4) 0.150(7) Uani 1 1 d . . . . .
H42 H 0.057910 0.023719 0.113865 0.180 Uiso 1 1 calc R U . . .
C45 C 0.1579(7) -0.1808(10) 0.1106(3) 0.110(4) Uani 1 1 d . . . . .
H45 H 0.184339 -0.232155 0.111455 0.132 Uiso 1 1 calc R U . . .
C21 C 0.6950(6) 0.1125(10) 0.2844(4) 0.113(4) Uani 1 1 d . . . . .
H21 H 0.713895 0.079587 0.308817 0.136 Uiso 1 1 calc R U . . .
O2 O 0.5997(6) 0.8164(7) 0.1562(3) 0.153(4) Uani 1 1 d . . . . .
C3 C 0.3007(8) 0.3235(8) 0.1357(5) 0.105(5) Uani 1 1 d . . . . .
C12 C 0.4791(6) 0.2574(8) 0.1939(4) 0.104(4) Uani 1 1 d . . . . .
H12 H 0.516624 0.282231 0.213868 0.124 Uiso 1 1 calc R U . . .
C26 C 0.4330(7) 0.0950(9) 0.0224(4) 0.120(5) Uani 1 1 d . U . . .
H26 H 0.439116 0.100669 0.051808 0.144 Uiso 1 1 calc R U . . .
C33 C 0.2957(5) -0.1751(7) 0.0732(2) 0.095(4) Uani 1 1 d . . . . .
H33A H 0.345957 -0.181905 0.074678 0.114 Uiso 1 1 calc R U . . .
H33B H 0.277169 -0.231787 0.079172 0.114 Uiso 1 1 calc R U . . .
C13 C 0.2967(6) 0.4153(9) 0.1445(4) 0.122(5) Uani 1 1 d . . . . .
C30 C 0.3678(7) 0.0467(10) -0.0432(3) 0.135(6) Uani 1 1 d . . . . .
H30 H 0.326210 0.021687 -0.059314 0.163 Uiso 1 1 calc R U . . .
C18 C 0.3414(8) 0.4749(10) 0.1338(7) 0.207(10) Uani 1 1 d . . . . .
H18 H 0.378359 0.454506 0.122439 0.249 Uiso 1 1 calc R U . . .
C29 C 0.4167(8) 0.0714(10) -0.0626(4) 0.125(5) Uani 1 1 d . U . . .
H29 H 0.412350 0.059702 -0.091424 0.150 Uiso 1 1 calc R U . . .
C5 C 0.3618(6) 0.1890(7) 0.1360(3) 0.076(3) Uani 1 1 d . . . . .
C44 C 0.0858(8) -0.1843(12) 0.1087(3) 0.142(6) Uani 1 1 d . U . . .
H44 H 0.061932 -0.237860 0.106147 0.171 Uiso 1 1 calc R U . . .
C4 C 0.3605(7) 0.2751(8) 0.1485(4) 0.093(3) Uani 1 1 d . . . . .
C15 C 0.2406(7) 0.5333(10) 0.1710(5) 0.134(5) Uani 1 1 d . . . . .
H15 H 0.204400 0.553765 0.182895 0.161 Uiso 1 1 calc R U . . .
O3 O 0.4969(6) 0.7778(10) 0.1175(4) 0.210(6) Uani 1 1 d . . . . .
C22 C 0.7310(7) 0.1851(16) 0.2751(6) 0.156(8) Uani 1 1 d . . . . .
H22 H 0.775451 0.199522 0.292083 0.187 Uiso 1 1 calc R U . . .
C43 C 0.0510(8) -0.1072(14) 0.1105(4) 0.139(6) Uani 1 1 d . U . . .
H43 H 0.003048 -0.109098 0.110594 0.167 Uiso 1 1 calc R U . . .
C41 C 0.1536(5) -0.0242(10) 0.1117(3) 0.122(5) Uani 1 1 d . . . . .
H41 H 0.175971 0.030002 0.111700 0.147 Uiso 1 1 calc R U . . .
C49 C 0.1014(8) 0.1512(13) -0.0289(4) 0.143(7) Uani 1 1 d . . . . .
H49 H 0.057180 0.176395 -0.040236 0.172 Uiso 1 1 calc R U . . .
C11 C 0.4189(7) 0.3042(8) 0.1771(4) 0.103(4) Uani 1 1 d . . . . .
H11 H 0.417832 0.362214 0.186275 0.124 Uiso 1 1 calc R U . . .
O4 O 0.5552(10) 0.6822(7) 0.1648(4) 0.263(9) Uani 1 1 d . . . . .
C47 C 0.1694(7) 0.0334(10) 0.0027(5) 0.164(8) Uani 1 1 d . . . . .
H47 H 0.168889 -0.023674 0.013105 0.197 Uiso 1 1 calc R U . . .
C23 C 0.7024(9) 0.2327(12) 0.2427(7) 0.164(7) Uani 1 1 d . U . . .
H23 H 0.725073 0.283974 0.237391 0.196 Uiso 1 1 calc R U . . .
C51 C 0.2279(7) 0.1516(9) -0.0162(4) 0.135(5) Uani 1 1 d D U . . .
H51 H 0.269905 0.179834 -0.017636 0.162 Uiso 1 1 calc R U . . .
C50 C 0.1639(8) 0.1926(11) -0.0313(4) 0.139(5) Uani 1 1 d . U . . .
H50 H 0.162448 0.248628 -0.043187 0.167 Uiso 1 1 calc R U . . .
C14 C 0.2433(6) 0.4457(8) 0.1634(4) 0.107(4) Uani 1 1 d . . . . .
H14 H 0.210641 0.407109 0.170561 0.128 Uiso 1 1 calc R U . . .
C28 C 0.4758(8) 0.1159(11) -0.0385(5) 0.149(5) Uani 1 1 d . U . . .
H28 H 0.509562 0.137976 -0.051995 0.179 Uiso 1 1 calc R U . . .
C17 C 0.3348(9) 0.5619(10) 0.1387(7) 0.197(9) Uani 1 1 d . . . . .
H17 H 0.361255 0.601233 0.126643 0.237 Uiso 1 1 calc R U . . .
C27 C 0.4847(8) 0.1274(12) 0.0036(5) 0.170(8) Uani 1 1 d . . . . .
H27 H 0.524412 0.156314 0.019659 0.204 Uiso 1 1 calc R U . . .
C48 C 0.1080(7) 0.0751(13) -0.0099(6) 0.201(10) Uani 1 1 d . . . . .
H48 H 0.067532 0.048563 -0.004911 0.242 Uiso 1 1 calc R U . . .
C16 C 0.2870(9) 0.5930(9) 0.1624(7) 0.205(10) Uani 1 1 d . . . . .
H16 H 0.287457 0.651183 0.171469 0.246 Uiso 1 1 calc R U . . .
O5 O 0.500000 0.4669(8) 0.250000 0.151(5) Uani 1 2 d S T P . .
C34 C 0.3258(4) -0.1441(7) 0.1633(2) 0.073(3) Uani 1 1 d . . . . .
C39 C 0.3085(5) -0.1157(8) 0.1990(3) 0.101(4) Uani 1 1 d . . . . .
H39 H 0.271791 -0.075371 0.197196 0.122 Uiso 1 1 calc R U . . .
C37 C 0.3991(5) -0.1993(9) 0.2401(3) 0.102(4) Uani 1 1 d . . . . .
H37 H 0.424943 -0.217106 0.266930 0.123 Uiso 1 1 calc R U . . .
C38 C 0.3445(5) -0.1460(9) 0.2375(3) 0.101(4) Uani 1 1 d . . . . .
H38 H 0.330824 -0.129223 0.262140 0.121 Uiso 1 1 calc R U . . .
C35 C 0.3822(5) -0.2008(7) 0.1667(3) 0.089(3) Uani 1 1 d . . . . .
H35 H 0.395276 -0.220096 0.142256 0.107 Uiso 1 1 calc R U . . .
C53 C 0.6104(8) 0.4604(10) 0.2280(5) 0.155(6) Uani 1 1 d . . . . .
H53A H 0.644712 0.497453 0.219499 0.232 Uiso 1 1 calc R U . . .
H53B H 0.632918 0.428031 0.253145 0.232 Uiso 1 1 calc R U . . .
H53C H 0.590887 0.419990 0.205367 0.232 Uiso 1 1 calc R U . . .
C36 C 0.4184(6) -0.2284(9) 0.2056(3) 0.119(4) Uani 1 1 d . . . . .
H36 H 0.456363 -0.267102 0.208174 0.143 Uiso 1 1 calc R U . . .
O6 O 0.4255(8) 0.6498(14) 0.0591(6) 0.305(8) Uani 1 1 d D U . . .
H6 H 0.447246 0.683686 0.077486 0.457 Uiso 1 1 calc R U . . .
C52 C 0.5517(13) 0.5165(11) 0.2375(7) 0.229(11) Uani 1 1 d . . . . .
H52A H 0.571848 0.558037 0.259909 0.275 Uiso 1 1 calc R U . . .
H52B H 0.529819 0.549997 0.212135 0.275 Uiso 1 1 calc R U . . .
C54 C 0.4552(10) 0.6543(14) 0.0217(6) 0.214(9) Uani 1 1 d D U . . .
H54A H 0.465203 0.714555 0.016248 0.320 Uiso 1 1 calc R U . . .
H54B H 0.421689 0.630793 -0.002582 0.320 Uiso 1 1 calc R U . . .
H54C H 0.498216 0.620625 0.026725 0.320 Uiso 1 1 calc R U . . .

loop_
_atom_site_aniso_label
_atom_site_aniso_U_11
_atom_site_aniso_U_22
_atom_site_aniso_U_33
_atom_site_aniso_U_23
_atom_site_aniso_U_13
_atom_site_aniso_U_12
Cu1 0.0847(8) 0.1464(13) 0.0411(6) -0.0035(6) 0.0135(5) 0.0734(8)
P1 0.0794(17) 0.138(3) 0.0324(11) -0.0200(13) 0.0075(11) 0.0518(16)
P2 0.108(2) 0.187(3) 0.0404(12) 0.0068(16) 0.0179(13) 0.109(2)
Cl1 0.144(3) 0.218(5) 0.0662(19) -0.003(3) 0.031(2) 0.040(3)
N1 0.070(5) 0.107(7) 0.051(4) 0.009(4) 0.025(4) 0.047(5)
N2 0.079(5) 0.157(9) 0.040(4) 0.013(5) 0.021(4) 0.057(6)
C40 0.090(8) 0.140(11) 0.045(5) -0.037(6) -0.017(5) 0.034(8)
C20 0.052(6) 0.153(10) 0.073(6) -0.023(7) 0.030(5) 0.009(6)
C10 0.079(6) 0.086(7) 0.047(5) 0.009(5) 0.025(5) 0.038(5)
N3 0.098(6) 0.162(9) 0.032(4) -0.023(5) 0.001(4) 0.081(6)
C9 0.051(5) 0.098(8) 0.055(5) 0.010(5) 0.018(4) 0.028(5)
C25 0.099(7) 0.141(9) 0.068(6) 0.026(6) 0.022(5) 0.097(7)
C1 0.102(8) 0.154(11) 0.063(6) 0.018(7) 0.021(6) 0.092(8)
C19 0.046(6) 0.138(10) 0.092(8) 0.004(7) 0.038(6) 0.025(6)
C2 0.148(12) 0.138(13) 0.096(9) 0.054(9) 0.078(9) 0.105(11)
C8 0.059(6) 0.090(8) 0.065(5) 0.003(5) 0.036(5) 0.023(5)
C31 0.113(9) 0.220(15) 0.037(5) -0.010(7) 0.009(6) 0.111(10)
C6 0.097(8) 0.109(9) 0.054(5) 0.013(6) 0.048(6) 0.039(7)
C46 0.101(9) 0.168(13) 0.054(6) -0.025(7) 0.020(6) 0.089(9)
C7 0.069(7) 0.092(9) 0.093(7) 0.008(6) 0.051(6) 0.018(6)
C24 0.078(7) 0.158(12) 0.155(12) 0.015(9) 0.082(8) 0.006(8)
O1 0.118(6) 0.236(10) 0.098(6) -0.001(6) 0.043(5) 0.093(7)
C32 0.097(8) 0.194(13) 0.046(5) -0.038(7) -0.012(5) 0.090(8)
C42 0.087(10) 0.227(18) 0.119(11) -0.070(12) -0.008(8) 0.080(11)
C45 0.101(10) 0.158(13) 0.056(6) -0.040(7) -0.011(6) 0.043(9)
C21 0.068(8) 0.186(15) 0.092(8) -0.028(9) 0.031(7) 0.006(8)
O2 0.218(11) 0.173(9) 0.078(6) -0.021(6) 0.053(6) 0.037(8)
C3 0.133(11) 0.082(10) 0.132(11) 0.051(8) 0.098(9) 0.080(9)
C12 0.092(8) 0.115(10) 0.129(9) -0.012(8) 0.076(7) -0.021(7)
C26 0.121(9) 0.170(13) 0.072(7) 0.027(7) 0.029(7) 0.088(8)
C33 0.123(8) 0.126(9) 0.030(4) -0.015(5) 0.005(5) 0.071(7)
C13 0.120(10) 0.116(11) 0.169(12) 0.052(9) 0.112(9) 0.055(8)
C30 0.124(10) 0.221(15) 0.069(7) 0.039(8) 0.038(7) 0.129(10)
C18 0.191(15) 0.092(12) 0.42(3) 0.086(15) 0.225(19) 0.079(10)
C29 0.114(9) 0.177(11) 0.093(8) 0.035(8) 0.043(8) 0.081(9)
C5 0.108(8) 0.063(7) 0.078(7) 0.024(6) 0.065(6) 0.049(6)
C44 0.123(12) 0.222(17) 0.065(7) -0.043(9) -0.012(7) 0.037(10)
C4 0.094(8) 0.105(10) 0.097(8) 0.023(7) 0.058(7) 0.037(7)
C15 0.125(10) 0.116(12) 0.197(15) 0.013(10) 0.110(10) 0.046(9)
O3 0.139(9) 0.323(17) 0.182(11) -0.041(11) 0.065(8) 0.038(10)
C22 0.056(9) 0.23(2) 0.173(17) -0.092(16) 0.012(9) -0.008(11)
C43 0.092(10) 0.227(19) 0.093(9) -0.068(12) 0.010(7) 0.014(10)
C41 0.071(7) 0.196(14) 0.091(8) -0.040(8) 0.003(6) 0.066(8)
C49 0.111(11) 0.221(17) 0.070(7) -0.035(9) -0.032(7) 0.108(12)
C11 0.102(9) 0.091(9) 0.143(11) 0.025(8) 0.081(9) 0.053(8)
O4 0.53(3) 0.124(9) 0.124(9) 0.033(8) 0.060(12) 0.044(12)
C47 0.091(9) 0.178(15) 0.179(14) -0.087(11) -0.056(10) 0.090(10)
C23 0.088(10) 0.183(17) 0.23(2) -0.015(15) 0.065(11) 0.008(11)
C51 0.122(9) 0.193(12) 0.107(8) 0.065(9) 0.059(7) 0.097(9)
C50 0.121(9) 0.206(13) 0.096(8) 0.050(8) 0.037(8) 0.102(10)
C14 0.133(10) 0.082(8) 0.135(10) 0.016(7) 0.090(8) 0.037(7)
C28 0.117(10) 0.217(13) 0.126(11) 0.041(10) 0.053(9) 0.094(10)
C17 0.196(16) 0.097(12) 0.37(3) 0.054(14) 0.208(18) 0.032(11)
C27 0.144(13) 0.28(2) 0.091(10) 0.044(11) 0.045(9) 0.139(14)
C48 0.091(10) 0.191(17) 0.26(2) -0.096(15) -0.082(12) 0.093(11)
C16 0.201(16) 0.088(10) 0.41(3) 0.045(13) 0.237(19) 0.033(10)
O5 0.225(16) 0.076(9) 0.185(13) 0.000 0.116(12) 0.000
C34 0.062(5) 0.123(8) 0.032(4) -0.011(5) 0.008(4) 0.013(5)
C39 0.073(6) 0.195(12) 0.038(5) -0.022(6) 0.015(5) 0.010(7)
C37 0.058(7) 0.176(12) 0.062(7) 0.020(7) -0.006(5) -0.017(7)
C38 0.057(6) 0.188(12) 0.053(6) -0.013(7) 0.002(5) -0.025(7)
C35 0.075(7) 0.138(10) 0.050(5) -0.004(6) 0.006(5) 0.032(6)
C53 0.186(14) 0.163(14) 0.144(12) -0.069(11) 0.098(11) -0.065(11)
C36 0.101(8) 0.176(13) 0.062(7) -0.008(7) -0.018(6) 0.044(8)
O6 0.194(12) 0.413(18) 0.273(14) -0.059(14) -0.014(11) -0.017(12)
C52 0.37(3) 0.106(14) 0.29(3) -0.025(14) 0.23(2) -0.037(16)
C54 0.208(15) 0.241(16) 0.216(15) -0.031(13) 0.098(13) 0.026(12)

loop_
_atom_type_symbol
_atom_type_description
_atom_type_scat_dispersion_real
_atom_type_scat_dispersion_imag
_atom_type_scat_source
C C 0.0033 0.0016 'International Tables Vol C Tables 4.2.6.8 and 6.1.1.4'
H H 0.0000 0.0000 'International Tables Vol C Tables 4.2.6.8 and 6.1.1.4'
Cl Cl 0.1484 0.1585 'International Tables Vol C Tables 4.2.6.8 and 6.1.1.4'
Cu Cu 0.3201 1.2651 'International Tables Vol C Tables 4.2.6.8 and 6.1.1.4'
N N 0.0061 0.0033 'International Tables Vol C Tables 4.2.6.8 and 6.1.1.4'
O O 0.0106 0.0060 'International Tables Vol C Tables 4.2.6.8 and 6.1.1.4'
P P 0.1023 0.0942 'International Tables Vol C Tables 4.2.6.8 and 6.1.1.4'

loop_
_geom_angle_atom_site_label_1
_geom_angle_atom_site_label_2
_geom_angle_atom_site_label_3
_geom_angle
_geom_angle_site_symmetry_1
_geom_angle_site_symmetry_3
_geom_angle_publ_flag
P1 Cu1 P2 102.40(13) . . ?
N1 Cu1 P1 111.8(2) . . ?
N1 Cu1 P2 123.2(2) . . ?
N1 Cu1 N2 81.4(3) . . ?
N2 Cu1 P1 129.1(3) . . ?
N2 Cu1 P2 110.3(2) . . ?
C40 P1 Cu1 118.1(5) . . ?
C40 P1 C33 104.8(5) . . ?
C40 P1 C34 105.0(5) . . ?
C33 P1 Cu1 106.2(4) . . ?
C34 P1 Cu1 117.1(3) . . ?
C34 P1 C33 104.1(4) . . ?
C25 P2 Cu1 122.9(4) . . ?
C25 P2 C31 100.8(6) . . ?
C25 P2 C46 105.5(5) . . ?
C31 P2 Cu1 112.2(4) . . ?
C31 P2 C46 103.9(5) . . ?
C46 P2 Cu1 109.6(3) . . ?
O1 Cl1 O2 115.3(7) . . ?
O1 Cl1 O3 105.5(6) . . ?
O2 Cl1 O3 100.2(8) . . ?
O4 Cl1 O1 112.9(9) . . ?
O4 Cl1 O2 113.5(7) . . ?
O4 Cl1 O3 108.0(10) . . ?
C10 N1 Cu1 128.7(7) . . ?
C6 N1 Cu1 112.1(6) . . ?
C6 N1 C10 118.9(8) . . ?
C1 N2 Cu1 129.2(9) . . ?
C5 N2 Cu1 111.5(6) . . ?
C5 N2 C1 119.2(11) . . ?
C45 C40 P1 118.2(9) . . ?
C41 C40 P1 120.1(11) . . ?
C41 C40 C45 121.7(12) . . ?
C19 C20 H20 119.9 . . ?
C21 C20 H20 119.9 . . ?
C21 C20 C19 120.1(12) . . ?
N1 C10 H10 119.3 . . ?
N1 C10 C9 121.5(9) . . ?
C9 C10 H10 119.3 . . ?
C32 N3 C31 112.8(8) . . ?
C32 N3 C33 112.5(10) . . ?
C33 N3 C31 114.3(9) . . ?
C10 C9 H9 119.2 . . ?
C8 C9 C10 121.6(8) . . ?
C8 C9 H9 119.2 . . ?
C26 C25 P2 118.3(9) . . ?
C26 C25 C30 118.2(13) . . ?
C30 C25 P2 123.5(12) . . ?
N2 C1 H1 119.1 . . ?
N2 C1 C2 121.9(12) . . ?
C2 C1 H1 119.1 . . ?
C20 C19 C8 121.3(11) . . ?
C24 C19 C20 118.3(11) . . ?
C24 C19 C8 120.2(11) . . ?
C1 C2 H2 120.3 . . ?
C3 C2 C1 119.4(12) . . ?
C3 C2 H2 120.3 . . ?
C9 C8 C19 119.3(8) . . ?
C9 C8 C7 117.4(9) . . ?
C7 C8 C19 123.3(10) . . ?
P2 C31 H31A 108.9 . . ?
P2 C31 H31B 108.9 . . ?
N3 C31 P2 113.4(7) . . ?
N3 C31 H31A 108.9 . . ?
N3 C31 H31B 108.9 . . ?
H31A C31 H31B 107.7 . . ?
N1 C6 C7 122.9(9) . . ?
N1 C6 C5 115.6(11) . . ?
C7 C6 C5 121.5(11) . . ?
C47 C46 P2 122.3(11) . . ?
C47 C46 C51 116.3(11) . . ?
C51 C46 P2 120.8(10) . . ?
C8 C7 C12 124.2(11) . . ?
C6 C7 C8 117.6(10) . . ?
C6 C7 C12 118.1(10) . . ?
C19 C24 H24 119.7 . . ?
C19 C24 C23 120.6(14) . . ?
C23 C24 H24 119.7 . . ?
N3 C32 C32 113.7(11) . 7_545 ?
N3 C32 H32A 108.8 . . ?
N3 C32 H32B 108.8 . . ?
C32 C32 H32A 108.8 7_545 . ?
C32 C32 H32B 108.8 7_545 . ?
H32A C32 H32B 107.7 . . ?
C43 C42 H42 120.4 . . ?
C43 C42 C41 119.1(14) . . ?
C41 C42 H42 120.4 . . ?
C40 C45 H45 120.8 . . ?
C44 C45 C40 118.5(13) . . ?
C44 C45 H45 120.8 . . ?
C20 C21 H21 119.7 . . ?
C20 C21 C22 120.5(14) . . ?
C22 C21 H21 119.7 . . ?
C2 C3 C13 118.1(12) . . ?
C2 C3 C4 118.2(13) . . ?
C4 C3 C13 123.6(15) . . ?
C7 C12 H12 121.3 . . ?
C11 C12 C7 117.4(11) . . ?
C11 C12 H12 121.3 . . ?
C25 C26 H26 118.9 . . ?
C25 C26 C27 122.2(13) . . ?
C27 C26 H26 118.9 . . ?
P1 C33 H33A 109.7 . . ?
P1 C33 H33B 109.7 . . ?
N3 C33 P1 109.9(6) . . ?
N3 C33 H33A 109.7 . . ?
N3 C33 H33B 109.7 . . ?
H33A C33 H33B 108.2 . . ?
C18 C13 C3 122.2(11) . . ?
C18 C13 C14 118.4(12) . . ?
C14 C13 C3 119.3(11) . . ?
C25 C30 H30 118.7 . . ?
C29 C30 C25 122.6(15) . . ?
C29 C30 H30 118.7 . . ?
C13 C18 H18 118.5 . . ?
C17 C18 C13 122.9(12) . . ?
C17 C18 H18 118.6 . . ?
C30 C29 H29 121.1 . . ?
C30 C29 C28 117.8(14) . . ?
C28 C29 H29 121.1 . . ?
N2 C5 C6 118.9(10) . . ?
N2 C5 C4 121.0(10) . . ?
C4 C5 C6 119.9(12) . . ?
C45 C44 H44 120.9 . . ?
C43 C44 C45 118.1(16) . . ?
C43 C44 H44 120.9 . . ?
C3 C4 C5 120.2(13) . . ?
C3 C4 C11 123.2(13) . . ?
C11 C4 C5 116.2(11) . . ?
C14 C15 H15 117.8 . . ?
C16 C15 H15 117.8 . . ?
C16 C15 C14 124.5(11) . . ?
C21 C22 H22 120.5 . . ?
C23 C22 C21 118.9(15) . . ?
C23 C22 H22 120.5 . . ?
C42 C43 C44 122.6(16) . . ?
C42 C43 H43 118.7 . . ?
C44 C43 H43 118.7 . . ?
C40 C41 C42 119.8(15) . . ?
C40 C41 H41 120.1 . . ?
C42 C41 H41 120.1 . . ?
C50 C49 H49 122.0 . . ?
C48 C49 H49 122.0 . . ?
C48 C49 C50 116.0(12) . . ?
C12 C11 H11 116.6 . . ?
C4 C11 C12 126.8(12) . . ?
C4 C11 H11 116.6 . . ?
C46 C47 H47 118.1 . . ?
C46 C47 C48 123.9(18) . . ?
C48 C47 H47 118.1 . . ?
C24 C23 H23 119.3 . . ?
C22 C23 C24 121.3(19) . . ?
C22 C23 H23 119.3 . . ?
C46 C51 H51 120.2 . . ?
C50 C51 C46 119.5(12) . . ?
C50 C51 H51 120.2 . . ?
C49 C50 H50 119.8 . . ?
C51 C50 C49 120.4(14) . . ?
C51 C50 H50 119.8 . . ?
C13 C14 H14 121.1 . . ?
C15 C14 C13 117.7(11) . . ?
C15 C14 H14 121.1 . . ?
C29 C28 H28 119.4 . . ?
C27 C28 C29 121.3(16) . . ?
C27 C28 H28 119.4 . . ?
C18 C17 H17 120.4 . . ?
C18 C17 C16 119.1(13) . . ?
C16 C17 H17 120.4 . . ?
C26 C27 H27 121.1 . . ?
C28 C27 C26 117.8(17) . . ?
C28 C27 H27 121.1 . . ?
C49 C48 C47 123(2) . . ?
C49 C48 H48 118.3 . . ?
C47 C48 H48 118.3 . . ?
C15 C16 C17 116.1(14) . . ?
C15 C16 H16 122.0 . . ?
C17 C16 H16 122.0 . . ?
C52 O5 C52 114.2(19) 2_655 . ?
C39 C34 P1 118.8(8) . . ?
C39 C34 C35 119.2(8) . . ?
C35 C34 P1 121.3(6) . . ?
C34 C39 H39 120.1 . . ?
C34 C39 C38 119.8(10) . . ?
C38 C39 H39 120.1 . . ?
C38 C37 H37 119.0 . . ?
C38 C37 C36 122.0(10) . . ?
C36 C37 H37 119.0 . . ?
C39 C38 H38 120.0 . . ?
C37 C38 C39 120.0(10) . . ?
C37 C38 H38 120.0 . . ?
C34 C35 H35 120.1 . . ?
C36 C35 C34 119.8(9) . . ?
C36 C35 H35 120.1 . . ?
H53A C53 H53B 109.5 . . ?
H53A C53 H53C 109.5 . . ?
H53B C53 H53C 109.5 . . ?
C52 C53 H53A 109.5 . . ?
C52 C53 H53B 109.5 . . ?
C52 C53 H53C 109.5 . . ?
C37 C36 C35 119.1(11) . . ?
C37 C36 H36 120.5 . . ?
C35 C36 H36 120.5 . . ?
C54 O6 H6 109.5 . . ?
O5 C52 C53 112.5(13) . . ?
O5 C52 H52A 109.1 . . ?
O5 C52 H52B 109.1 . . ?
C53 C52 H52A 109.1 . . ?
C53 C52 H52B 109.1 . . ?
H52A C52 H52B 107.8 . . ?
O6 C54 H54A 109.5 . . ?
O6 C54 H54B 109.5 . . ?
O6 C54 H54C 109.5 . . ?
H54A C54 H54B 109.5 . . ?
H54A C54 H54C 109.5 . . ?
H54B C54 H54C 109.5 . . ?

loop_
_geom_bond_atom_site_label_1
_geom_bond_atom_site_label_2
_geom_bond_distance
_geom_bond_site_symmetry_2
_geom_bond_publ_flag
Cu1 P1 2.221(4) . ?
Cu1 P2 2.226(2) . ?
Cu1 N1 2.057(7) . ?
Cu1 N2 2.057(10) . ?
P1 C40 1.836(12) . ?
P1 C33 1.867(8) . ?
P1 C34 1.837(8) . ?
P2 C25 1.808(13) . ?
P2 C31 1.817(14) . ?
P2 C46 1.833(10) . ?
Cl1 O1 1.420(8) . ?
Cl1 O2 1.424(11) . ?
Cl1 O3 1.461(12) . ?
Cl1 O4 1.331(12) . ?
N1 C10 1.352(10) . ?
N1 C6 1.342(12) . ?
N2 C1 1.350(11) . ?
N2 C5 1.307(13) . ?
C40 C45 1.419(16) . ?
C40 C41 1.363(15) . ?
C20 H20 0.9500 . ?
C20 C19 1.388(14) . ?
C20 C21 1.352(14) . ?
C10 H10 0.9500 . ?
C10 C9 1.373(12) . ?
N3 C31 1.474(15) . ?
N3 C32 1.439(14) . ?
N3 C33 1.452(10) . ?
C9 H9 0.9500 . ?
C9 C8 1.368(12) . ?
C25 C26 1.345(17) . ?
C25 C30 1.405(14) . ?
C1 H1 0.9500 . ?
C1 C2 1.393(17) . ?
C19 C8 1.465(13) . ?
C19 C24 1.363(15) . ?
C2 H2 0.9500 . ?
C2 C3 1.350(17) . ?
C8 C7 1.444(12) . ?
C31 H31A 0.9900 . ?
C31 H31B 0.9900 . ?
C6 C7 1.394(14) . ?
C6 C5 1.466(13) . ?
C46 C47 1.313(19) . ?
C46 C51 1.430(9) . ?
C7 C12 1.443(14) . ?
C24 H24 0.9500 . ?
C24 C23 1.39(2) . ?
C32 C32 1.578(17) 7_545 ?
C32 H32A 0.9900 . ?
C32 H32B 0.9900 . ?
C42 H42 0.9500 . ?
C42 C43 1.38(2) . ?
C42 C41 1.400(17) . ?
C45 H45 0.9500 . ?
C45 C44 1.416(17) . ?
C21 H21 0.9500 . ?
C21 C22 1.40(2) . ?
C3 C13 1.458(17) . ?
C3 C4 1.381(15) . ?
C12 H12 0.9500 . ?
C12 C11 1.394(15) . ?
C26 H26 0.9500 . ?
C26 C27 1.408(19) . ?
C33 H33A 0.9900 . ?
C33 H33B 0.9900 . ?
C13 C18 1.382(17) . ?
C13 C14 1.429(13) . ?
C30 H30 0.9500 . ?
C30 C29 1.338(16) . ?
C18 H18 0.9500 . ?
C18 C17 1.369(18) . ?
C29 H29 0.9500 . ?
C29 C28 1.426(19) . ?
C5 C4 1.399(14) . ?
C44 H44 0.9500 . ?
C44 C43 1.389(19) . ?
C4 C11 1.384(15) . ?
C15 H15 0.9500 . ?
C15 C14 1.385(15) . ?
C15 C16 1.379(17) . ?
C22 H22 0.9500 . ?
C22 C23 1.31(2) . ?
C43 H43 0.9500 . ?
C41 H41 0.9500 . ?
C49 H49 0.9500 . ?
C49 C50 1.41(2) . ?
C49 C48 1.33(2) . ?
C11 H11 0.9500 . ?
C47 H47 0.9500 . ?
C47 C48 1.353(15) . ?
C23 H23 0.9500 . ?
C51 H51 0.9500 . ?
C51 C50 1.401(15) . ?
C50 H50 0.9500 . ?
C14 H14 0.9500 . ?
C28 H28 0.9500 . ?
C28 C27 1.366(17) . ?
C17 H17 0.9500 . ?
C17 C16 1.444(19) . ?
C27 H27 0.9500 . ?
C48 H48 0.9500 . ?
C16 H16 0.9500 . ?
O5 C52 1.418(18) 2_655 ?
O5 C52 1.418(18) . ?
C34 C39 1.370(11) . ?
C34 C35 1.405(12) . ?
C39 H39 0.9500 . ?
C39 C38 1.382(13) . ?
C37 H37 0.9500 . ?
C37 C38 1.348(15) . ?
C37 C36 1.358(15) . ?
C38 H38 0.9500 . ?
C35 H35 0.9500 . ?
C35 C36 1.378(12) . ?
C53 H53A 0.9800 . ?
C53 H53B 0.9800 . ?
C53 H53C 0.9800 . ?
C53 C52 1.54(2) . ?
C36 H36 0.9500 . ?
O6 H6 0.8400 . ?
O6 C54 1.484(15) . ?
C52 H52A 0.9900 . ?
C52 H52B 0.9900 . ?
C54 H54A 0.9800 . ?
C54 H54B 0.9800 . ?
C54 H54C 0.9800 . ?

loop_
_geom_torsion_atom_site_label_1
_geom_torsion_atom_site_label_2
_geom_torsion_atom_site_label_3
_geom_torsion_atom_site_label_4
_geom_torsion
_geom_torsion_site_symmetry_1
_geom_torsion_site_symmetry_2
_geom_torsion_site_symmetry_3
_geom_torsion_site_symmetry_4
_geom_torsion_publ_flag
Cu1 P1 C40 C45 163.4(7) . . . . ?
Cu1 P1 C40 C41 -18.3(9) . . . . ?
Cu1 P1 C33 N3 -59.6(9) . . . . ?
Cu1 P1 C34 C39 82.9(9) . . . . ?
Cu1 P1 C34 C35 -87.8(9) . . . . ?
Cu1 P2 C25 C26 -1.1(10) . . . . ?
Cu1 P2 C25 C30 177.7(7) . . . . ?
Cu1 P2 C31 N3 40.8(7) . . . . ?
Cu1 P2 C46 C47 -69.4(11) . . . . ?
Cu1 P2 C46 C51 100.8(8) . . . . ?
Cu1 N1 C10 C9 -176.2(6) . . . . ?
Cu1 N1 C6 C7 178.6(7) . . . . ?
Cu1 N1 C6 C5 -1.3(10) . . . . ?
Cu1 N2 C1 C2 -176.2(8) . . . . ?
Cu1 N2 C5 C6 -7.4(10) . . . . ?
Cu1 N2 C5 C4 176.4(7) . . . . ?
P1 C40 C45 C44 -179.1(7) . . . . ?
P1 C40 C41 C42 -177.1(9) . . . . ?
P1 C34 C39 C38 -173.8(8) . . . . ?
P1 C34 C35 C36 172.0(9) . . . . ?
P2 C25 C26 C27 -179.9(10) . . . . ?
P2 C25 C30 C29 -176.0(10) . . . . ?
P2 C46 C47 C48 168.0(12) . . . . ?
P2 C46 C51 C50 -171.7(9) . . . . ?
N1 C10 C9 C8 -0.1(13) . . . . ?
N1 C6 C7 C8 -2.8(14) . . . . ?
N1 C6 C7 C12 -179.4(9) . . . . ?
N1 C6 C5 N2 6.1(13) . . . . ?
N1 C6 C5 C4 -177.7(8) . . . . ?
N2 C1 C2 C3 1.8(18) . . . . ?
N2 C5 C4 C3 -0.7(15) . . . . ?
N2 C5 C4 C11 172.8(9) . . . . ?
C40 P1 C33 N3 66.1(10) . . . . ?
C40 P1 C34 C39 -50.3(10) . . . . ?
C40 P1 C34 C35 139.0(9) . . . . ?
C40 C45 C44 C43 -4.5(16) . . . . ?
C20 C19 C8 C9 -48.5(12) . . . . ?
C20 C19 C8 C7 132.5(10) . . . . ?
C20 C19 C24 C23 -1.7(17) . . . . ?
C20 C21 C22 C23 4(2) . . . . ?
C10 N1 C6 C7 3.6(13) . . . . ?
C10 N1 C6 C5 -176.3(7) . . . . ?
C10 C9 C8 C19 -178.2(8) . . . . ?
C10 C9 C8 C7 0.9(13) . . . . ?
C9 C8 C7 C6 0.5(13) . . . . ?
C9 C8 C7 C12 176.9(9) . . . . ?
C25 P2 C31 N3 173.3(6) . . . . ?
C25 P2 C46 C47 156.4(10) . . . . ?
C25 P2 C46 C51 -33.5(10) . . . . ?
C25 C26 C27 C28 -2(2) . . . . ?
C25 C30 C29 C28 -5.7(19) . . . . ?
C1 N2 C5 C6 176.2(8) . . . . ?
C1 N2 C5 C4 0.0(14) . . . . ?
C1 C2 C3 C13 174.6(9) . . . . ?
C1 C2 C3 C4 -2.4(18) . . . . ?
C19 C20 C21 C22 -2.6(17) . . . . ?
C19 C8 C7 C6 179.6(9) . . . . ?
C19 C8 C7 C12 -4.1(14) . . . . ?
C19 C24 C23 C22 3(2) . . . . ?
C2 C3 C13 C18 -122.3(17) . . . . ?
C2 C3 C13 C14 55.2(18) . . . . ?
C2 C3 C4 C5 2.0(17) . . . . ?
C2 C3 C4 C11 -171.1(12) . . . . ?
C8 C19 C24 C23 -176.7(11) . . . . ?
C8 C7 C12 C11 -178.6(9) . . . . ?
C31 P2 C25 C26 -126.7(9) . . . . ?
C31 P2 C25 C30 52.1(9) . . . . ?
C31 P2 C46 C47 50.8(11) . . . . ?
C31 P2 C46 C51 -139.1(9) . . . . ?
C31 N3 C32 C32 63.0(14) . . . 7_545 ?
C31 N3 C33 P1 91.2(9) . . . . ?
C6 N1 C10 C9 -2.1(12) . . . . ?
C6 C7 C12 C11 -2.3(14) . . . . ?
C6 C5 C4 C3 -176.9(9) . . . . ?
C6 C5 C4 C11 -3.4(14) . . . . ?
C46 P2 C25 C26 125.4(9) . . . . ?
C46 P2 C25 C30 -55.8(10) . . . . ?
C46 P2 C31 N3 -77.6(7) . . . . ?
C46 C47 C48 C49 7(3) . . . . ?
C46 C51 C50 C49 0.5(19) . . . . ?
C7 C6 C5 N2 -173.9(9) . . . . ?
C7 C6 C5 C4 2.4(14) . . . . ?
C7 C12 C11 C4 1.2(17) . . . . ?
C24 C19 C8 C9 126.3(11) . . . . ?
C24 C19 C8 C7 -52.7(13) . . . . ?
C32 N3 C31 P2 150.8(6) . . . . ?
C32 N3 C33 P1 -138.4(8) . . . . ?
C45 C40 C41 C42 1.1(16) . . . . ?
C45 C44 C43 C42 3(2) . . . . ?
C21 C20 C19 C8 176.4(9) . . . . ?
C21 C20 C19 C24 1.5(15) . . . . ?
C21 C22 C23 C24 -4(3) . . . . ?
C3 C13 C18 C17 174.5(18) . . . . ?
C3 C13 C14 C15 -179.4(13) . . . . ?
C3 C4 C11 C12 175.0(10) . . . . ?
C26 C25 C30 C29 2.8(18) . . . . ?
C33 P1 C40 C45 45.5(9) . . . . ?
C33 P1 C40 C41 -136.2(8) . . . . ?
C33 P1 C34 C39 -160.2(9) . . . . ?
C33 P1 C34 C35 29.0(10) . . . . ?
C33 N3 C31 P2 -78.9(8) . . . . ?
C33 N3 C32 C32 -68.2(15) . . . 7_545 ?
C13 C3 C4 C5 -174.9(10) . . . . ?
C13 C3 C4 C11 12.0(17) . . . . ?
C13 C18 C17 C16 11(3) . . . . ?
C30 C25 C26 C27 1.3(18) . . . . ?
C30 C29 C28 C27 5(2) . . . . ?
C18 C13 C14 C15 -2(2) . . . . ?
C18 C17 C16 C15 -13(3) . . . . ?
C29 C28 C27 C26 -1(2) . . . . ?
C5 N2 C1 C2 -0.5(15) . . . . ?
C5 C6 C7 C8 177.1(8) . . . . ?
C5 C6 C7 C12 0.5(14) . . . . ?
C5 C4 C11 C12 1.6(17) . . . . ?
C4 C3 C13 C18 55(2) . . . . ?
C4 C3 C13 C14 -127.9(13) . . . . ?
C43 C42 C41 C40 -2.8(19) . . . . ?
C41 C40 C45 C44 2.6(15) . . . . ?
C41 C42 C43 C44 1(2) . . . . ?
C47 C46 C51 C50 -1.0(17) . . . . ?
C51 C46 C47 C48 -3(2) . . . . ?
C50 C49 C48 C47 -7(2) . . . . ?
C14 C13 C18 C17 -3(3) . . . . ?
C14 C15 C16 C17 9(3) . . . . ?
C48 C49 C50 C51 3(2) . . . . ?
C16 C15 C14 C13 -2(2) . . . . ?
C34 P1 C40 C45 -63.9(8) . . . . ?
C34 P1 C40 C41 114.4(9) . . . . ?
C34 P1 C33 N3 176.2(8) . . . . ?
C34 C39 C38 C37 3.9(17) . . . . ?
C34 C35 C36 C37 -0.6(19) . . . . ?
C39 C34 C35 C36 1.2(16) . . . . ?
C38 C37 C36 C35 2(2) . . . . ?
C35 C34 C39 C38 -2.8(16) . . . . ?
C36 C37 C38 C39 -3.3(18) . . . . ?
C52 O5 C52 C53 175(2) 2_655 . . . ?
